data_4021071
loop_
_publ_author_name
'Amat, Mercedes'
'P\'erez, Maria'
'Llor, N\'uria'
'Escolano, Carmen'
'Luque, F. Javier'
'Molins, Elies'
'Bosch, Joan'

_publ_section_title
;
 Conjugate Additions to Phenylglycinol-Derived Unsaturated
 \d-Lactams. Enantioselective Synthesis of Uleine Alkaloids
;
_journal_coden_ASTM JOCEAH
_journal_issue 25
_journal_name_full 'The Journal of Organic Chemistry'
_journal_page_first 8681
_journal_page_last 8693
_journal_paper_doi 10.1021/jo0487101
_journal_volume 69
_journal_year 2004
_chemical_formula_moiety 'C25 H29 N1 O2 S2'
_chemical_formula_structural 'C25 H29 N O2 S2'
_chemical_formula_sum 'C25 H29 N O2 S2'
_chemical_formula_weight 439.61
_space_group_IT_number 4
_symmetry_cell_setting monoclinic
_symmetry_space_group_name_Hall 'P 2yb'
_symmetry_space_group_name_H-M 'P 1 21 1'
_cell_angle_alpha 90
_cell_angle_beta 102.23(5)
_cell_angle_gamma 90
_cell_formula_units_Z 4
_cell_length_a 9.957(6)
_cell_length_b 11.253(12)
_cell_length_c 20.688(7)
_cell_measurement_temperature 294(2)
_cell_volume 2265(3)
_diffrn_ambient_temperature 294(2)
_exptl_crystal_density_diffrn 1.289
_cod_depositor_comments
;
 Updated bibliographic information.

 Antanas Vaitkus,
 2019-10-11
;
_cod_original_sg_symbol_H-M 'P 21'
_cod_database_code 4021071

loop_
_symmetry_equiv_pos_as_xyz
'x, y, z'
'-x, y+1/2, -z'

loop_
_atom_site_label
_atom_site_type_symbol
_atom_site_fract_x
_atom_site_fract_y
_atom_site_fract_z
_atom_site_U_iso_or_equiv
_atom_site_adp_type
_atom_site_occupancy
_atom_site_symmetry_multiplicity
_atom_site_calc_flag
_atom_site_refinement_flags
_atom_site_disorder_assembly
_atom_site_disorder_group
O1 O 0.9297(4) 0.0034(4) 0.4200(2) 0.0570(10) Uani 1 1 d . . .
C2 C 1.0502(7) -0.0164(6) 0.3929(3) 0.0612(17) Uani 1 1 d . . .
H2A H 1.0384 -0.0857 0.3644 0.073 Uiso 1 1 calc R . .
H2B H 1.1311 -0.0275 0.4279 0.073 Uiso 1 1 calc R . .
C3 C 1.0628(5) 0.0962(5) 0.3535(2) 0.0444(12) Uani 1 1 d . . .
H3 H 1.1598 0.1162 0.3569 0.053 Uiso 1 1 calc R . .
N4 N 0.9989(4) 0.1821(4) 0.39100(19) 0.0399(9) Uani 1 1 d . . .
C5 C 1.0133(4) 0.3001(6) 0.3890(2) 0.0411(11) Uani 1 1 d . . .
O5 O 1.0799(4) 0.3516(4) 0.3545(2) 0.0555(10) Uani 1 1 d . . .
C6 C 0.9392(5) 0.3624(5) 0.4362(3) 0.0431(12) Uani 1 1 d . . .
H6A H 0.9296 0.4459 0.4244 0.052 Uiso 1 1 calc R . .
H6B H 0.9953 0.3572 0.4806 0.052 Uiso 1 1 calc R . .
C7 C 0.7951(5) 0.3108(5) 0.4365(2) 0.0409(11) Uani 1 1 d . . .
H7 H 0.7712 0.341 0.477 0.049 Uiso 1 1 calc R . .
C8 C 0.7958(5) 0.1733(5) 0.4432(2) 0.0373(11) Uani 1 1 d . . .
H8 H 0.7298 0.1417 0.4051 0.045 Uiso 1 1 calc R . .
C8A C 0.9368(5) 0.1229(5) 0.4403(2) 0.0428(12) Uani 1 1 d . . .
H8A H 0.9981 0.1298 0.484 0.051 Uiso 1 1 calc R . .
C31 C 0.9890(5) 0.0914(5) 0.2818(2) 0.0473(13) Uani 1 1 d . . .
C32 C 0.8639(7) 0.0347(7) 0.2625(3) 0.0703(19) Uani 1 1 d . . .
H32 H 0.826 -0.0028 0.2945 0.084 Uiso 1 1 calc R . .
C33 C 0.7942(9) 0.0316(10) 0.1986(4) 0.100(3) Uani 1 1 d . . .
H33 H 0.7106 -0.0082 0.187 0.119 Uiso 1 1 calc R . .
C34 C 0.8485(11) 0.0875(11) 0.1521(4) 0.102(3) Uani 1 1 d . . .
H34 H 0.8017 0.0846 0.1082 0.122 Uiso 1 1 calc R . .
C35 C 0.9705(12) 0.1483(10) 0.1679(4) 0.101(3) Uani 1 1 d . . .
H35 H 1.0041 0.1886 0.1355 0.121 Uiso 1 1 calc R . .
C36 C 1.0456(8) 0.1487(7) 0.2355(3) 0.073(2) Uani 1 1 d . . .
H36 H 1.1301 0.1868 0.2474 0.088 Uiso 1 1 calc R . .
C70 C 0.6821(5) 0.3609(5) 0.3784(2) 0.0360(11) Uani 1 1 d . . .
S70 S 0.51755(12) 0.30762(13) 0.39520(6) 0.0472(3) Uani 1 1 d . . .
C71 C 0.3995(6) 0.3594(6) 0.3224(3) 0.0613(17) Uani 1 1 d . . .
H71A H 0.3065 0.3427 0.3271 0.074 Uiso 1 1 calc R . .
H71B H 0.4087 0.4449 0.3194 0.074 Uiso 1 1 calc R . .
C72 C 0.4214(6) 0.3035(7) 0.2587(3) 0.0620(15) Uani 1 1 d . . .
H72A H 0.3463 0.326 0.2228 0.074 Uiso 1 1 calc R . .
H72B H 0.4203 0.2177 0.2629 0.074 Uiso 1 1 calc R . .
C73 C 0.5581(6) 0.3420(6) 0.2420(3) 0.0583(15) Uani 1 1 d . . .
H73A H 0.5592 0.428 0.2388 0.07 Uiso 1 1 calc R . .
H73B H 0.5628 0.3102 0.199 0.07 Uiso 1 1 calc R . .
S73 S 0.70938(12) 0.29455(12) 0.30163(5) 0.0404(3) Uani 1 1 d . . .
C74 C 0.6886(5) 0.4963(5) 0.3791(3) 0.0422(12) Uani 1 1 d . . .
C75 C 0.7416(6) 0.5618(6) 0.3332(3) 0.0564(15) Uani 1 1 d . . .
H75 H 0.7667 0.5228 0.2979 0.068 Uiso 1 1 calc R . .
C76 C 0.7578(7) 0.6835(6) 0.3390(4) 0.0685(18) Uani 1 1 d . . .
H76 H 0.7939 0.7251 0.3077 0.082 Uiso 1 1 calc R . .
C77 C 0.7216(7) 0.7436(6) 0.3899(4) 0.076(2) Uani 1 1 d . . .
H77 H 0.7347 0.8254 0.394 0.091 Uiso 1 1 calc R . .
C78 C 0.6658(8) 0.6829(7) 0.4350(4) 0.078(2) Uani 1 1 d . . .
H78 H 0.6391 0.7237 0.4693 0.093 Uiso 1 1 calc R . .
C79 C 0.6486(6) 0.5598(6) 0.4300(3) 0.0585(15) Uani 1 1 d . . .
H79 H 0.6102 0.5196 0.461 0.07 Uiso 1 1 calc R . .
C81 C 0.7492(7) 0.1331(6) 0.5060(3) 0.0620(16) Uani 1 1 d . . .
H81A H 0.8252 0.1437 0.5435 0.074 Uiso 1 1 calc R . .
H81B H 0.6754 0.1849 0.5126 0.074 Uiso 1 1 calc R . .
C82 C 0.7013(7) 0.0093(7) 0.5061(3) 0.0715(19) Uani 1 1 d . . .
H82A H 0.626 -0.003 0.4692 0.107 Uiso 1 1 calc R . .
H82B H 0.6716 -0.0063 0.5465 0.107 Uiso 1 1 calc R . .
H82C H 0.7752 -0.0436 0.5026 0.107 Uiso 1 1 calc R . .
O1' O 1.2049(4) -0.2637(4) 0.30115(16) 0.0522(10) Uani 1 1 d . . .
C2' C 1.1425(6) -0.3756(6) 0.3107(2) 0.0506(14) Uani 1 1 d . . .
H2'1 H 1.0567 -0.3636 0.3249 0.061 Uiso 1 1 calc R . .
H2'2 H 1.2034 -0.4229 0.3436 0.061 Uiso 1 1 calc R . .
C3' C 1.1167(5) -0.4373(5) 0.2427(2) 0.0409(11) Uani 1 1 d . . .
H3' H 1.1333 -0.5229 0.2484 0.049 Uiso 1 1 calc R . .
N4' N 1.2275(4) -0.3815(4) 0.21616(18) 0.0399(9) Uani 1 1 d . . .
C5' C 1.2716(5) -0.4207(5) 0.1625(2) 0.0398(11) Uani 1 1 d . . .
O5' O 1.2237(4) -0.5077(4) 0.13033(19) 0.0557(10) Uani 1 1 d . . .
C6' C 1.3920(5) -0.3485(5) 0.1497(3) 0.0447(13) Uani 1 1 d . . .
H6'1 H 1.401 -0.3633 0.1047 0.054 Uiso 1 1 calc R . .
H6'2 H 1.475 -0.3775 0.1788 0.054 Uiso 1 1 calc R . .
C7' C 1.3840(5) -0.2142(5) 0.1594(2) 0.0410(11) Uani 1 1 d . . .
H7' H 1.4793 -0.1862 0.1682 0.049 Uiso 1 1 calc R . .
C8' C 1.3276(5) -0.1790(5) 0.2226(2) 0.0414(12) Uani 1 1 d . . .
H8' H 1.2416 -0.1347 0.2086 0.05 Uiso 1 1 calc R . .
C8A' C 1.2995(5) -0.2896(5) 0.2594(2) 0.0431(12) Uani 1 1 d . . .
H8A' H 1.3855 -0.3211 0.2859 0.052 Uiso 1 1 calc R . .
C31' C 0.9759(5) -0.4153(5) 0.2000(2) 0.0431(12) Uani 1 1 d . . .
C32' C 0.8880(7) -0.5075(7) 0.1804(3) 0.0653(18) Uani 1 1 d . . .
H32' H 0.9123 -0.585 0.1935 0.078 Uiso 1 1 calc R . .
C33' C 0.7543(8) -0.4808(10) 0.1381(4) 0.085(3) Uani 1 1 d . . .
H33' H 0.6907 -0.5409 0.1243 0.102 Uiso 1 1 calc R . .
C34' C 0.7246(8) -0.3657(11) 0.1194(4) 0.083(2) Uani 1 1 d . . .
H34' H 0.6413 -0.3496 0.0906 0.1 Uiso 1 1 calc R . .
C35' C 0.8075(7) -0.2776(9) 0.1399(3) 0.078(2) Uani 1 1 d . . .
H35' H 0.7816 -0.1999 0.1279 0.094 Uiso 1 1 calc R . .
C36' C 0.9345(6) -0.3014(6) 0.1796(3) 0.0591(16) Uani 1 1 d . . .
H36' H 0.9946 -0.2386 0.1933 0.071 Uiso 1 1 calc R . .
C70' C 1.3091(5) -0.1470(5) 0.0945(2) 0.0359(10) Uani 1 1 d . . .
S70' S 1.28912(15) 0.01008(13) 0.11591(7) 0.0482(3) Uani 1 1 d . . .
C71' C 1.1947(7) 0.0665(6) 0.0371(3) 0.0621(15) Uani 1 1 d . . .
H71C H 1.1803 0.1511 0.0414 0.075 Uiso 1 1 calc R . .
H71D H 1.2506 0.056 0.0044 0.075 Uiso 1 1 calc R . .
C72' C 1.0565(7) 0.0076(7) 0.0120(3) 0.0663(17) Uani 1 1 d . . .
H72C H 1.0011 0.0165 0.045 0.08 Uiso 1 1 calc R . .
H72D H 1.0096 0.0484 -0.0277 0.08 Uiso 1 1 calc R . .
C73' C 1.0665(6) -0.1221(6) -0.0034(3) 0.0584(15) Uani 1 1 d . . .
H73C H 1.1219 -0.1307 -0.0365 0.07 Uiso 1 1 calc R . .
H73D H 0.9752 -0.1515 -0.0226 0.07 Uiso 1 1 calc R . .
S73' S 1.14012(12) -0.21402(14) 0.06736(6) 0.0461(3) Uani 1 1 d . . .
C74' C 1.4006(5) -0.1568(4) 0.0425(2) 0.0388(11) Uani 1 1 d . . .
C75' C 1.5114(6) -0.0811(5) 0.0461(3) 0.0482(13) Uani 1 1 d . . .
H75' H 1.53 -0.0244 0.0795 0.058 Uiso 1 1 calc R . .
C76' C 1.5960(6) -0.0886(6) -0.0001(3) 0.0547(15) Uani 1 1 d . . .
H76' H 1.6697 -0.0367 0.0026 0.066 Uiso 1 1 calc R . .
C77' C 1.5699(6) -0.1722(5) -0.0491(3) 0.0549(15) Uani 1 1 d . . .
H77' H 1.6256 -0.1778 -0.0799 0.066 Uiso 1 1 calc R . .
C78' C 1.4611(7) -0.2477(5) -0.0524(3) 0.0556(15) Uani 1 1 d . . .
H78' H 1.444 -0.3049 -0.0855 0.067 Uiso 1 1 calc R . .
C79' C 1.3748(6) -0.2412(5) -0.0074(3) 0.0492(13) Uani 1 1 d . . .
H79' H 1.3008 -0.2929 -0.0109 0.059 Uiso 1 1 calc R . .
C81' C 1.4336(7) -0.0987(6) 0.2676(3) 0.0615(16) Uani 1 1 d . . .
H81C H 1.517 -0.1443 0.2827 0.074 Uiso 1 1 calc R . .
H81D H 1.4559 -0.0333 0.2412 0.074 Uiso 1 1 calc R . .
C82' C 1.3900(10) -0.0484(8) 0.3267(4) 0.090(3) Uani 1 1 d . . .
H82D H 1.2974 -0.0197 0.3141 0.136 Uiso 1 1 calc R . .
H82E H 1.4499 0.0159 0.3444 0.136 Uiso 1 1 calc R . .
H82F H 1.3947 -0.1092 0.3597 0.136 Uiso 1 1 calc R . .

loop_
_atom_site_aniso_label
_atom_site_aniso_U_11
_atom_site_aniso_U_22
_atom_site_aniso_U_33
_atom_site_aniso_U_23
_atom_site_aniso_U_13
_atom_site_aniso_U_12
O1 0.068(2) 0.046(2) 0.062(2) 0.015(2) 0.023(2) 0.009(2)
C2 0.073(4) 0.059(4) 0.056(3) 0.014(3) 0.023(3) 0.027(3)
C3 0.041(3) 0.049(3) 0.044(3) 0.001(2) 0.011(2) 0.012(2)
N4 0.042(2) 0.044(2) 0.035(2) 0.0033(19) 0.0108(17) 0.007(2)
C5 0.028(2) 0.053(3) 0.040(2) -0.004(3) 0.0026(18) -0.002(3)
O5 0.046(2) 0.060(2) 0.066(2) 0.002(2) 0.0264(19) -0.0155(19)
C6 0.041(3) 0.046(3) 0.041(3) -0.009(2) 0.005(2) -0.003(2)
C7 0.045(2) 0.053(3) 0.028(2) -0.008(2) 0.0148(19) -0.008(3)
C8 0.041(2) 0.046(3) 0.025(2) 0.003(2) 0.0076(19) -0.005(2)
C8A 0.050(3) 0.047(3) 0.031(2) 0.008(2) 0.007(2) 0.001(2)
C31 0.051(3) 0.052(3) 0.040(3) -0.004(2) 0.012(2) 0.021(3)
C32 0.063(4) 0.088(5) 0.058(4) -0.022(4) 0.009(3) -0.001(4)
C33 0.087(5) 0.133(9) 0.071(5) -0.038(6) 0.000(4) 0.008(6)
C34 0.098(6) 0.137(9) 0.057(5) -0.023(5) -0.011(5) 0.049(7)
C35 0.140(8) 0.123(8) 0.049(4) 0.013(5) 0.039(5) 0.038(7)
C36 0.082(4) 0.089(5) 0.052(3) 0.010(4) 0.023(3) 0.016(4)
C70 0.032(2) 0.041(3) 0.039(3) -0.002(2) 0.017(2) 0.000(2)
S70 0.0391(6) 0.0509(8) 0.0572(7) 0.0010(7) 0.0227(5) -0.0041(6)
C71 0.034(3) 0.060(4) 0.090(5) 0.008(3) 0.013(3) 0.005(3)
C72 0.047(3) 0.070(4) 0.061(3) 0.006(4) -0.007(2) 0.001(3)
C73 0.054(3) 0.071(4) 0.047(3) 0.014(3) 0.002(2) 0.007(3)
S73 0.0419(6) 0.0492(7) 0.0312(5) -0.0015(6) 0.0096(4) 0.0077(6)
C74 0.037(3) 0.035(3) 0.057(3) -0.003(2) 0.016(2) 0.001(2)
C75 0.057(3) 0.055(4) 0.065(4) 0.001(3) 0.032(3) 0.000(3)
C76 0.068(4) 0.051(4) 0.091(5) 0.013(4) 0.026(4) -0.008(3)
C77 0.078(5) 0.042(3) 0.109(6) -0.005(4) 0.021(4) -0.007(3)
C78 0.087(5) 0.052(4) 0.102(6) -0.016(4) 0.038(4) 0.011(4)
C79 0.071(4) 0.047(3) 0.065(4) -0.012(3) 0.033(3) -0.006(3)
C81 0.077(4) 0.075(4) 0.041(3) 0.007(3) 0.028(3) -0.013(3)
C82 0.066(4) 0.084(5) 0.068(4) 0.019(4) 0.024(3) -0.008(4)
O1' 0.061(2) 0.065(3) 0.0351(18) -0.0045(18) 0.0211(16) -0.005(2)
C2' 0.051(3) 0.067(4) 0.037(3) 0.004(3) 0.016(2) 0.001(3)
C3' 0.042(3) 0.049(3) 0.033(2) 0.008(2) 0.013(2) 0.002(2)
N4' 0.037(2) 0.050(3) 0.0341(19) 0.0013(19) 0.0125(17) -0.0017(19)
C5' 0.037(2) 0.043(3) 0.042(3) 0.007(2) 0.013(2) 0.011(2)
O5' 0.070(2) 0.048(2) 0.056(2) -0.002(2) 0.028(2) 0.006(2)
C6' 0.038(3) 0.058(3) 0.042(3) 0.013(2) 0.018(2) 0.011(2)
C7' 0.034(2) 0.055(3) 0.034(2) 0.003(3) 0.0080(18) 0.000(3)
C8' 0.045(3) 0.049(3) 0.030(2) 0.004(2) 0.0075(19) 0.002(2)
C8A' 0.040(3) 0.061(3) 0.029(2) 0.004(2) 0.0078(19) 0.001(3)
C31' 0.037(2) 0.063(3) 0.034(2) 0.000(2) 0.018(2) -0.004(3)
C32' 0.064(4) 0.081(5) 0.058(4) -0.020(4) 0.029(3) -0.024(4)
C33' 0.063(4) 0.136(8) 0.067(4) -0.047(5) 0.038(4) -0.057(5)
C34' 0.058(4) 0.134(8) 0.063(4) -0.001(5) 0.023(3) 0.007(5)
C35' 0.049(4) 0.118(7) 0.068(4) 0.012(5) 0.011(3) 0.027(4)
C36' 0.047(3) 0.070(4) 0.061(4) 0.014(3) 0.014(3) 0.011(3)
C70' 0.037(2) 0.039(3) 0.032(2) 0.003(2) 0.0071(19) -0.001(2)
S70' 0.0597(8) 0.0433(7) 0.0426(7) -0.0033(6) 0.0131(6) 0.0044(7)
C71' 0.074(4) 0.051(3) 0.060(4) 0.010(3) 0.012(3) 0.010(3)
C72' 0.071(4) 0.071(4) 0.052(3) 0.008(3) 0.001(3) 0.027(4)
C73' 0.049(3) 0.074(4) 0.046(3) 0.004(3) -0.003(2) 0.008(3)
S73' 0.0369(6) 0.0550(8) 0.0446(6) 0.0075(6) 0.0046(5) -0.0056(6)
C74' 0.043(3) 0.036(3) 0.039(3) 0.005(2) 0.013(2) 0.007(2)
C75' 0.049(3) 0.050(3) 0.047(3) -0.003(3) 0.013(2) -0.006(3)
C76' 0.045(3) 0.065(4) 0.058(3) 0.011(3) 0.019(3) -0.002(3)
C77' 0.060(3) 0.058(4) 0.052(3) 0.015(3) 0.026(3) 0.014(3)
C78' 0.077(4) 0.048(3) 0.046(3) -0.007(3) 0.024(3) 0.010(3)
C79' 0.057(3) 0.047(3) 0.045(3) -0.007(2) 0.015(2) -0.003(3)
C81' 0.067(4) 0.065(4) 0.048(3) 0.001(3) 0.003(3) -0.009(3)
C82' 0.115(7) 0.081(6) 0.077(5) -0.031(4) 0.024(5) -0.016(5)

loop_
_geom_bond_atom_site_label_1
_geom_bond_atom_site_label_2
_geom_bond_distance
_geom_bond_site_symmetry_2
_geom_bond_publ_flag
O1 C8A 1.406(7) . ?
O1 C2 1.445(7) . ?
C2 C3 1.526(8) . ?
C3 N4 1.466(7) . ?
C3 C31 1.512(7) . ?
N4 C5 1.337(8) . ?
N4 C8A 1.461(6) . ?
C5 O5 1.220(6) . ?
C5 C6 1.515(7) . ?
C6 C7 1.549(7) . ?
C7 C8 1.553(8) . ?
C7 C70 1.567(7) . ?
C8 C8A 1.526(7) . ?
C8 C81 1.539(7) . ?
C31 C36 1.370(9) . ?
C31 C32 1.381(9) . ?
C32 C33 1.356(10) . ?
C33 C34 1.355(14) . ?
C34 C35 1.371(14) . ?
C35 C36 1.439(11) . ?
C70 C74 1.525(7) . ?
C70 S73 1.826(5) . ?
C70 S70 1.846(5) . ?
S70 C71 1.799(6) . ?
C71 C72 1.517(9) . ?
C72 C73 1.536(8) . ?
C73 S73 1.814(5) . ?
C74 C75 1.392(8) . ?
C74 C79 1.399(8) . ?
C75 C76 1.382(10) . ?
C76 C77 1.364(10) . ?
C77 C78 1.366(10) . ?
C78 C79 1.396(10) . ?
C81 C82 1.472(10) . ?
O1' C8A' 1.436(6) . ?
O1' C2' 1.436(7) . ?
C2' C3' 1.540(7) . ?
C3' N4' 1.473(6) . ?
C3' C31' 1.511(7) . ?
N4' C5' 1.352(6) . ?
N4' C8A' 1.454(7) . ?
C5' O5' 1.222(7) . ?
C5' C6' 1.516(7) . ?
C6' C7' 1.529(9) . ?
C7' C8' 1.579(6) . ?
C7' C70' 1.583(7) . ?
C8' C8A' 1.515(7) . ?
C8' C81' 1.543(8) . ?
C31' C32' 1.362(8) . ?
C31' C36' 1.384(9) . ?
C32' C33' 1.461(12) . ?
C33' C34' 1.366(13) . ?
C34' C35' 1.303(13) . ?
C35' C36' 1.382(9) . ?
C70' C74' 1.554(7) . ?
C70' S73' 1.821(5) . ?
C70' S70' 1.843(6) . ?
S70' C71' 1.815(6) . ?
C71' C72' 1.517(10) . ?
C72' C73' 1.501(10) . ?
C73' S73' 1.815(6) . ?
C74' C75' 1.383(8) . ?
C74' C79' 1.386(7) . ?
C75' C76' 1.404(8) . ?
C76' C77' 1.368(9) . ?
C77' C78' 1.367(9) . ?
C78' C79' 1.396(8) . ?
C81' C82' 1.493(10) . ?
